data_1008121
loop_
_publ_author_name
'Grey, I E'
'Anne, M'
'Collomb, A'
'Muller, J'
'Marezio, M'

_publ_section_title
;
The Crystal Structure of a New Mixed Oxide of Iron and Vanadium, (Fe
V)~18~ O~35~
;
_journal_coden_ASTM JSSCBI
_journal_name_full 'Journal of Solid State Chemistry'
_journal_page_first 219
_journal_page_last 227
_journal_paper_doi 10.1016/0022-4596(81)90087-6
_journal_volume 37
_journal_year 1981
_chemical_formula_structural 'Fe6.5 V11.5 O35'
_chemical_formula_sum 'Fe6.5 O35 V11.5'
_chemical_name_systematic 'Iron(III) vanadium oxide (6.5/11.5/35)'
_space_group_IT_number 2
_symmetry_cell_setting triclinic
_symmetry_Int_Tables_number 2
_symmetry_space_group_name_Hall '-P 1'
_symmetry_space_group_name_H-M 'P -1'
_cell_angle_alpha 100.52(5)
_cell_angle_beta 94.35(5)
_cell_angle_gamma 98.85(4)
_cell_formula_units_Z 1
_cell_length_a 10.209(3)
_cell_length_b 9.387(3)
_cell_length_c 6.564(2)
_cell_volume 607.6
_refine_ls_R_factor_all 0.038
_cod_database_code 1008121

loop_
_symmetry_equiv_pos_as_xyz
x,y,z
-x,-y,-z

loop_
_atom_site_aniso_label
_atom_site_aniso_U_11
_atom_site_aniso_U_12
_atom_site_aniso_U_13
_atom_site_aniso_U_22
_atom_site_aniso_U_23
_atom_site_aniso_U_33
Fe1 0.0065(2) 0.0011(2) 0.0002(2) 0.0066(2) 0.0011(2) 0.0064(2)
V1 0.0065(2) 0.0011(2) 0.0002(2) 0.0066(2) 0.0011(2) 0.0064(2)
Fe2 0.0113(2) 0.0006(2) .0000(2) 0.0062(2) 0.0016(2) 0.0058(2)
V2 0.0113(2) 0.0006(2) .0000(2) 0.0062(2) 0.0016(2) 0.0058(2)
V3 0.0060(2) 0.0011(2) 0.0009(2) 0.0065(2) 0.0006(2) 0.0056(2)
V4 0.0063(2) 0.0020(2) 0.0010(2) 0.0061(2) 0.0010(2) 0.0055(2)
V5 0.0069(2) 0.0013(2) 0.0010(2) 0.0059(2) 0.0005(2) 0.0048(2)
Fe3 0.0091(3) 0.0025(2) .0000(3) 0.0106(3) -0.0082(3) 0.0541(5)
V6 0.0091(3) 0.0025(2) .0000(3) 0.0106(3) -0.0082(3) 0.0541(5)
Fe4 0.00740(2) 0.0011(2) 0.0005(2) 0.0082(2) 0.0018(2) 0.0072(2)
V7 0.0074(2) 0.0011(2) 0.0005(2) 0.0082(2) 0.0018(2) 0.0072(2)
Fe5 0.0143(3) 0.0014(2) 0.0013(2) 0.0044(2) 0.0006(2) 0.0050(2)
V8 0.0141(3) 0.0014(2) 0.0013(2) 0.0044(2) 0.0006(2) 0.0050(2)
V9 0.0067(2) 0.0015(2) 0.0011(2) 0.0063(2) 0.0014(2) 0.0061(2)
O1 0.01640(18) 0.0014(13) 0.0016(14) 0.0129(16) 0.0057(14) 0.0108(16)
O2 0.0126(12) 0.0024(9) 0.0029(9) 0.0093(10) 0.0010(9) 0.0134(12)
O3 0.0068(11) 0.0009(8) 0.0005(8) 0.0075(10) -0.0012(8) 0.0107(11)
O4 0.0205(14) 0.0092(14) 0.0090(11) 0.0156(12) 0.0064(10) 0.0193(13)
O5 0.0102(12) 0.0037(9) 0.0008(9) 0.0104(11) 0.0013(9) 0.0107(11)
O6 0.0115(12) 0.0010(8) 0.0008(8) 0.0074(10) -0.0008(8) 0.0061(10)
O7 0.0120(12) 0.0036(9) 0.0006(9) 0.0073(10) 0.0024(8) 0.0104(11)
O8 0.0144(12) 0.002(1) 0.0015(9) 0.0119(11) 0.0027(9) 0.0092(11)
O9 0.0115(12) 0.0007(9) 0.0007(9) 0.0088(10) 0.0020(9) 0.0092(11)
O10 0.0082(11) 0.0007(8) 0.0003(9) 0.0065(10) 0.0003(8) 0.0097(11)
O11 0.0102(11) 0.0019(8) 0.0013(8) 0.007(1) 0.0014(8) 0.0078(10)
O12 0.0114(12) 0.0002(9) 0.0031(9) 0.0076(10) 0.0002(9) 0.0150(12)
O13 0.0059(10) 0.0002(8) -0.0005(8) 0.0074(10) 0.0002(8) 0.0130(11)
O14 0.0116(12) 0.0010(9) 0.0016(9) 0.0084(10) 0.0002(8) 0.0087(11)
O15 0.0091(12) 0.0028(9) .0000(9) 0.0125(11) 0.0049(9) 0.0125(12)
O16 0.0103(12) 0.0022(9) 0.0016(9) 0.0126(12) 0.0023(9) 0.0064(10)
O17 0.0081(11) 0.0010(9) 0.0009(9) 0.0114(11) 0.0028(9) 0.0078(10)
O18 0.0094(12) 0.0043(9) 0.0002(9) 0.0131(11) 0.0018(8) 0.0064(10)

loop_
_atom_site_label
_atom_site_type_symbol
_atom_site_symmetry_multiplicity
_atom_site_Wyckoff_symbol
_atom_site_fract_x
_atom_site_fract_y
_atom_site_fract_z
_atom_site_occupancy
_atom_site_attached_hydrogens
_atom_site_calc_flag
Fe1 Fe3+ 2 i 0.38198(5) 0.00505(5) 0.34189(8) 0.8 0 d
V1 V3+ 2 i 0.38198(5) 0.00505(5) 0.34189(8) 0.2 0 d
Fe2 Fe3+ 2 i 0.41738(5) 0.30556(6) 0.20229(9) 0.8 0 d
V2 V3+ 2 i 0.41738(5) 0.30556(6) 0.20229(9) 0.2 0 d
V3 V5+ 2 i 0.70031(6) 0.00284(6) 0.16619(9) 1. 0 d
V4 V5+ 2 i 0.50781(6) 0.68489(6) 0.29032(9) 1. 0 d
V5 V5+ 2 i 0.10557(6) 0.30164(6) 0.38373(9) 1. 0 d
Fe3 Fe3+ 2 i 0.01298(7) 0.93745(7) 0.25177(14) 0.5 0 d
V6 V4+ 2 i 0.01298(7) 0.93745(7) 0.25177(14) 0.5 0 d
Fe4 Fe3+ 2 i 0.81805(5) 0.64649(6) 0.09079(8) 0.8 0 d
V7 V3+ 2 i 0.81805(5) 0.64649(6) 0.09079(8) 0.2 0 d
Fe5 Fe3+ 2 i 0.78192(7) 0.37963(6) 0.27240(9) 0.35 0 d
V8 V4+ 2 i 0.78192(7) 0.37963(6) 0.27240(9) 0.65 0 d
V9 V4+ 2 i 0.18551(6) 0.71694(6) 0.21951(9) 1. 0 d
O1 O2- 1 a 0. 0. 0. 1. 0 d
O2 O2- 2 i 0.4315(3) 0.5232(3) 0.3132(4) 1. 0 d
O3 O2- 2 i 0.0024(3) 0.7301(3) 0.1513(4) 1. 0 d
O4 O2- 2 i 0.6064(3) 0.3418(3) 0.2416(5) 1. 0 d
O5 O2- 2 i 0.9879(3) 0.3871(3) 0.3109(4) 1. 0 d
O6 O2- 2 i 0.8084(3) 0.5950(3) 0.3788(4) 1. 0 d
O7 O2- 2 i 0.4046(3) 0.2252(3) 0.4674(4) 1. 0 d
O8 O2- 2 i 0.1927(3) 0.6512(3) 0.4332(4) 1. 0 d
O9 O2- 2 i 0.3860(3) 0.0807(3) 0.0776(4) 1. 0 d
O10 O2- 2 i 0.3840(3) 0.7852(3) 0.2255(4) 1. 0 d
O11 O2- 2 i 0.1923(3) 0.5625(3) 0.9919(4) 1. 0 d
O12 O2- 2 i 0.7808(3) 0.1679(3) 0.1474(4) 1. 0 d
O13 O2- 2 i 0.1974(2) 0.9274(3) 0.3016(4) 1. 0 d
O14 O2- 2 i 0.0327(3) 0.1318(3) 0.4300(4) 1. 0 d
O15 O2- 2 i 0.8128(3) 0.8962(3) 0.2263(4) 1. 0 d
O16 O2- 2 i 0.6127(3) 0.6631(3) 0.0936(4) 1. 0 d
O17 O2- 2 i 0.5875(3) 0.0171(3) 0.3575(4) 1. 0 d
O18 O2- 2 i 0.2113(3) 0.2951(3) 0.1843(4) 1. 0 d

loop_
_atom_type_symbol
_atom_type_oxidation_number
Fe3+ 3.000
V3+ 3.000
V5+ 5.000
V4+ 4.000
O2- -2.000
